data_7208029
loop_
_publ_author_name
'Shan, Guo-Gang'
'Li, Hai-Bin'
'Zhu, Dong-Xia'
'Su, Zhong-Min'
'Liao, Yi'

_publ_section_title
;
 Intramolecular \p-stacking in cationic iridium(iii) complexes with a
 triazole--pyridine type ancillary ligand: synthesis, photophysics,
 electrochemistry properties and piezochromic behavior
;
_journal_issue 25
_journal_name_full 'Journal of Materials Chemistry'
_journal_page_first 12736
_journal_paper_doi 10.1039/c2jm30480e
_journal_volume 22
_journal_year 2012
_chemical_formula_sum 'C37 H24 F10 Ir N8 P'
_chemical_formula_weight 993.81
_chemical_name_systematic
;
?
;
_space_group_IT_number 14
_symmetry_space_group_name_Hall '-P 2ybc'
_symmetry_space_group_name_H-M 'P 1 21/c 1'
_atom_sites_solution_hydrogens geom
_atom_sites_solution_primary direct
_atom_sites_solution_secondary difmap
_audit_creation_method SHELXL-97
_cell_angle_alpha 90.000(5)
_cell_angle_beta 100.922(5)
_cell_angle_gamma 90.000(5)
_cell_formula_units_Z 4
_cell_length_a 10.089(5)
_cell_length_b 22.846(5)
_cell_length_c 16.127(5)
_cell_measurement_temperature 293(2)
_cell_volume 3650(2)
_computing_structure_refinement 'SHELXL-97 (Sheldrick, 1997)'
_diffrn_ambient_temperature 293(2)
_diffrn_measured_fraction_theta_full 0.999
_diffrn_measured_fraction_theta_max 0.988
_diffrn_radiation_monochromator graphite
_diffrn_radiation_source 'fine-focus sealed tube'
_diffrn_radiation_type MoK\a
_diffrn_radiation_wavelength 0.71069
_diffrn_reflns_av_R_equivalents 0.0623
_diffrn_reflns_av_sigmaI/netI 0.0871
_diffrn_reflns_limit_h_max 12
_diffrn_reflns_limit_h_min -11
_diffrn_reflns_limit_k_max 29
_diffrn_reflns_limit_k_min -29
_diffrn_reflns_limit_l_max 20
_diffrn_reflns_limit_l_min -16
_diffrn_reflns_number 21978
_diffrn_reflns_theta_full 25.00
_diffrn_reflns_theta_max 27.44
_diffrn_reflns_theta_min 1.56
_exptl_absorpt_coefficient_mu 3.794
_exptl_absorpt_correction_type none
_exptl_crystal_density_diffrn 1.809
_exptl_crystal_density_method 'not measured'
_exptl_crystal_F_000 1936
_refine_diff_density_max 0.644
_refine_diff_density_min -0.663
_refine_diff_density_rms 0.115
_refine_ls_extinction_method none
_refine_ls_goodness_of_fit_ref 0.986
_refine_ls_hydrogen_treatment mixed
_refine_ls_matrix_type full
_refine_ls_number_parameters 514
_refine_ls_number_reflns 8239
_refine_ls_number_restraints 0
_refine_ls_restrained_S_all 0.986
_refine_ls_R_factor_all 0.0920
_refine_ls_R_factor_gt 0.0408
_refine_ls_shift/su_max 0.004
_refine_ls_shift/su_mean 0.000
_refine_ls_structure_factor_coef Fsqd
_refine_ls_weighting_details 'calc w=1/[\s^2^(Fo^2^)+(0.0090P)^2^+0.0000P] where P=(Fo^2^+2Fc^2^)/3'
_refine_ls_weighting_scheme calc
_refine_ls_wR_factor_gt 0.0484
_refine_ls_wR_factor_ref 0.0568
_reflns_number_gt 5144
_reflns_number_total 8239
_reflns_threshold_expression >2sigma(I)
_cod_data_source_file c2jm30480e.txt
_cod_data_source_block 22
_cod_database_code 7208029

loop_
_symmetry_equiv_pos_as_xyz
'x, y, z'
'-x, y+1/2, -z+1/2'
'-x, -y, -z'
'x, -y-1/2, z-1/2'

loop_
_atom_site_label
_atom_site_type_symbol
_atom_site_fract_x
_atom_site_fract_y
_atom_site_fract_z
_atom_site_U_iso_or_equiv
_atom_site_adp_type
_atom_site_occupancy
_atom_site_symmetry_multiplicity
_atom_site_calc_flag
_atom_site_refinement_flags
C1 C 0.1791(5) 0.10223(18) 0.0062(3) 0.0389(13) Uani 1 1 d .
C2 C 0.0436(5) 0.08825(19) -0.0144(3) 0.0456(14) Uani 1 1 d .
H2 H -0.0181 0.1069 0.0128 0.055 Uiso 1 1 calc R
C3 C 0.0000(6) 0.0464(2) -0.0756(4) 0.0515(15) Uani 1 1 d .
C4 C 0.0847(6) 0.0157(2) -0.1162(4) 0.0624(17) Uani 1 1 d .
H4 H 0.0527 -0.0131 -0.1557 0.075 Uiso 1 1 calc R
C5 C 0.2197(7) 0.0294(2) -0.0957(4) 0.0563(15) Uani 1 1 d .
C6 C 0.2672(5) 0.0720(2) -0.0365(3) 0.0420(13) Uani 1 1 d .
C7 C 0.5193(6) 0.0766(2) -0.0444(4) 0.0577(16) Uani 1 1 d .
H7 H 0.5298 0.0460 -0.0806 0.069 Uiso 1 1 calc R
C8 C 0.6167(6) 0.1142(3) -0.0087(4) 0.0649(17) Uani 1 1 d .
H8 H 0.7062 0.1146 -0.0155 0.078 Uiso 1 1 calc R
C9 C 0.5563(5) 0.1519(2) 0.0402(3) 0.0531(15) Uani 1 1 d .
H9 H 0.6001 0.1826 0.0721 0.064 Uiso 1 1 calc R
C10 C 0.3008(5) 0.09787(18) 0.1745(3) 0.0386(13) Uani 1 1 d .
C11 C 0.4053(5) 0.05723(19) 0.1909(3) 0.0446(13) Uani 1 1 d .
H11 H 0.4765 0.0595 0.1619 0.053 Uiso 1 1 calc R
C12 C 0.4040(6) 0.0136(2) 0.2498(4) 0.0533(15) Uani 1 1 d .
C13 C 0.3060(6) 0.0081(2) 0.2965(3) 0.0586(16) Uani 1 1 d .
H13 H 0.3073 -0.0219 0.3357 0.070 Uiso 1 1 calc R
C14 C 0.2038(6) 0.0494(2) 0.2826(4) 0.0534(15) Uani 1 1 d .
C15 C 0.2013(5) 0.09295(19) 0.2232(3) 0.0368(12) Uani 1 1 d .
C17 C -0.0872(6) 0.1883(3) 0.1866(4) 0.0628(17) Uani 1 1 d .
H17 H -0.1709 0.2036 0.1911 0.075 Uiso 1 1 calc R
C18 C -0.0050(5) 0.2065(2) 0.1325(4) 0.0546(15) Uani 1 1 d .
H18 H -0.0239 0.2375 0.0947 0.066 Uiso 1 1 calc R
C19 C 0.4480(5) 0.2228(2) 0.2442(3) 0.0472(14) Uani 1 1 d .
H19 H 0.4608 0.1849 0.2651 0.057 Uiso 1 1 calc R
C20 C 0.5091(5) 0.2686(2) 0.2927(3) 0.0572(16) Uani 1 1 d .
H20 H 0.5617 0.2614 0.3456 0.069 Uiso 1 1 calc R
C21 C 0.4916(5) 0.3245(2) 0.2624(3) 0.0524(15) Uani 1 1 d .
H21 H 0.5325 0.3558 0.2942 0.063 Uiso 1 1 calc R
C22 C 0.4130(4) 0.3337(2) 0.1845(3) 0.0423(12) Uani 1 1 d .
H22 H 0.3998 0.3715 0.1629 0.051 Uiso 1 1 calc R
C23 C 0.3537(4) 0.28667(19) 0.1386(3) 0.0346(12) Uani 1 1 d .
C24 C 0.2683(5) 0.2889(2) 0.0547(3) 0.0386(13) Uani 1 1 d .
C25 C 0.1490(5) 0.2578(2) -0.0611(3) 0.0402(13) Uani 1 1 d .
C26 C 0.0827(5) 0.2181(2) -0.1275(3) 0.0425(13) Uani 1 1 d .
C27 C 0.1573(6) 0.1817(2) -0.1686(3) 0.0553(15) Uani 1 1 d .
H27 H 0.2511 0.1824 -0.1546 0.066 Uiso 1 1 calc R
C28 C 0.0943(7) 0.1441(2) -0.2306(4) 0.0658(17) Uani 1 1 d .
H28 H 0.1460 0.1201 -0.2585 0.079 Uiso 1 1 calc R
C29 C -0.0431(7) 0.1416(3) -0.2514(4) 0.074(2) Uani 1 1 d .
H29 H -0.0853 0.1161 -0.2931 0.089 Uiso 1 1 calc R
C30 C -0.1176(6) 0.1773(3) -0.2101(4) 0.0718(19) Uani 1 1 d .
H30 H -0.2113 0.1758 -0.2239 0.086 Uiso 1 1 calc R
C37 C 0.2189(5) 0.3960(2) 0.0275(3) 0.0407(13) Uani 1 1 d .
C31 C -0.0566(5) 0.2156(2) -0.1481(3) 0.0561(15) Uani 1 1 d .
H31 H -0.1089 0.2395 -0.1205 0.067 Uiso 1 1 calc R
C32 C 0.1155(6) 0.4180(2) 0.0610(4) 0.0621(17) Uani 1 1 d .
H32 H 0.0436 0.3944 0.0685 0.075 Uiso 1 1 calc R
C33 C 0.1204(7) 0.4766(3) 0.0836(4) 0.085(2) Uani 1 1 d .
H33 H 0.0526 0.4921 0.1088 0.102 Uiso 1 1 calc R
C34 C 0.2223(7) 0.5118(3) 0.0695(4) 0.081(2) Uani 1 1 d .
H34 H 0.2226 0.5514 0.0830 0.097 Uiso 1 1 calc R
C35 C 0.3237(6) 0.4886(2) 0.0355(4) 0.0680(18) Uani 1 1 d .
H35 H 0.3952 0.5123 0.0274 0.082 Uiso 1 1 calc R
C36 C 0.3224(5) 0.4306(2) 0.0127(4) 0.0624(17) Uani 1 1 d .
H36 H 0.3907 0.4152 -0.0122 0.075 Uiso 1 1 calc R
N1 N 0.4034(4) 0.09121(16) -0.0185(3) 0.0435(11) Uani 1 1 d .
N2 N 0.4274(4) 0.13829(16) 0.0351(2) 0.0405(11) Uani 1 1 d .
N3 N 0.0948(4) 0.13409(17) 0.2046(3) 0.0452(11) Uani 1 1 d .
N4 N 0.1057(4) 0.17316(17) 0.1422(3) 0.0439(11) Uani 1 1 d .
N5 N 0.3711(4) 0.23109(15) 0.1681(2) 0.0367(10) Uani 1 1 d .
N6 N 0.2276(4) 0.23972(15) 0.0129(3) 0.0382(10) Uani 1 1 d .
N7 N 0.1392(4) 0.31544(16) -0.0668(3) 0.0462(11) Uani 1 1 d .
N8 N 0.2156(4) 0.33446(17) 0.0074(2) 0.0427(10) Uani 1 1 d .
F1 F 0.3068(3) 0.00170(13) -0.1364(2) 0.0816(11) Uani 1 1 d .
F2 F -0.1342(3) 0.03485(12) -0.0968(2) 0.0784(10) Uani 1 1 d .
F3 F 0.5058(3) -0.02683(12) 0.2617(2) 0.0817(11) Uani 1 1 d .
F4 F 0.1027(3) 0.04482(14) 0.3263(2) 0.0858(11) Uani 1 1 d .
F5 F 0.6771(4) 0.34637(16) -0.0742(2) 0.1256(15) Uani 1 1 d .
F6 F 0.6846(4) 0.28895(14) 0.1037(2) 0.0931(11) Uani 1 1 d .
F7 F 0.7189(3) 0.25728(13) -0.0206(2) 0.0817(10) Uani 1 1 d .
F8 F 0.6453(4) 0.37839(13) 0.0519(3) 0.1227(15) Uani 1 1 d .
F9 F 0.5278(3) 0.30180(15) -0.0106(2) 0.0978(12) Uani 1 1 d .
F10 F 0.8358(3) 0.33351(17) 0.0413(3) 0.1174(14) Uani 1 1 d .
P1 P 0.68231(16) 0.31864(6) 0.01479(11) 0.0587(4) Uani 1 1 d .
Ir1 Ir 0.269291(19) 0.162301(8) 0.088664(13) 0.03581(6) Uani 1 1 d .
C16 C -0.0223(6) 0.1439(2) 0.2318(4) 0.0617(17) Uani 1 1 d .
H16 H -0.0525 0.1235 0.2745 0.074 Uiso 1 1 calc R

loop_
_atom_site_aniso_label
_atom_site_aniso_U_11
_atom_site_aniso_U_22
_atom_site_aniso_U_33
_atom_site_aniso_U_23
_atom_site_aniso_U_13
_atom_site_aniso_U_12
C1 0.044(3) 0.027(3) 0.043(3) 0.010(2) 0.003(3) -0.004(2)
C2 0.051(3) 0.036(3) 0.048(4) -0.006(3) 0.005(3) -0.007(2)
C3 0.052(4) 0.045(3) 0.054(4) -0.005(3) -0.001(3) -0.013(3)
C4 0.073(4) 0.049(4) 0.058(4) -0.016(3) -0.005(4) -0.018(3)
C5 0.070(4) 0.045(3) 0.058(4) -0.011(3) 0.023(3) 0.007(3)
C6 0.050(3) 0.036(3) 0.039(3) -0.005(3) 0.008(3) -0.001(3)
C7 0.064(4) 0.054(4) 0.061(4) 0.000(3) 0.026(4) 0.010(3)
C8 0.048(4) 0.070(4) 0.081(5) 0.005(4) 0.021(4) 0.004(3)
C9 0.049(3) 0.049(4) 0.060(4) 0.003(3) 0.005(3) -0.007(3)
C10 0.045(3) 0.027(3) 0.043(3) -0.006(2) 0.005(3) -0.001(2)
C11 0.053(3) 0.037(3) 0.043(3) 0.000(3) 0.008(3) -0.001(3)
C12 0.070(4) 0.036(3) 0.048(4) 0.007(3) -0.004(3) 0.014(3)
C13 0.091(5) 0.044(3) 0.039(4) 0.011(3) 0.006(3) -0.013(3)
C14 0.059(4) 0.052(4) 0.051(4) 0.004(3) 0.016(3) -0.015(3)
C15 0.044(3) 0.032(3) 0.034(3) -0.002(2) 0.005(3) -0.003(2)
C17 0.047(4) 0.082(4) 0.059(4) -0.012(4) 0.008(3) 0.012(3)
C18 0.047(4) 0.055(4) 0.059(4) -0.004(3) 0.003(3) 0.011(3)
C19 0.058(4) 0.039(3) 0.040(3) 0.006(3) -0.002(3) -0.001(3)
C20 0.061(4) 0.063(4) 0.038(3) -0.004(3) -0.015(3) -0.001(3)
C21 0.054(3) 0.050(4) 0.047(4) -0.018(3) -0.006(3) -0.006(3)
C22 0.046(3) 0.035(3) 0.043(3) -0.002(3) 0.001(3) -0.004(3)
C23 0.040(3) 0.028(3) 0.036(3) -0.001(2) 0.007(2) -0.003(2)
C24 0.044(3) 0.035(3) 0.034(3) 0.003(2) -0.002(3) 0.001(2)
C25 0.042(3) 0.042(3) 0.034(3) 0.001(3) -0.001(3) 0.000(2)
C26 0.054(4) 0.035(3) 0.035(3) 0.006(3) -0.002(3) -0.004(3)
C27 0.058(4) 0.062(4) 0.044(4) 0.003(3) 0.004(3) -0.002(3)
C28 0.085(5) 0.067(4) 0.048(4) -0.014(3) 0.019(4) -0.011(3)
C29 0.095(6) 0.072(5) 0.046(4) -0.003(3) -0.009(4) -0.022(4)
C30 0.050(4) 0.088(5) 0.070(5) -0.001(4) -0.009(4) -0.015(3)
C37 0.050(3) 0.034(3) 0.036(3) 0.006(3) 0.002(3) 0.005(3)
C31 0.047(4) 0.062(4) 0.055(4) -0.003(3) 0.000(3) 0.005(3)
C32 0.070(4) 0.041(3) 0.082(5) 0.002(3) 0.031(4) -0.004(3)
C33 0.107(6) 0.053(4) 0.109(6) -0.011(4) 0.054(5) 0.018(4)
C34 0.110(6) 0.042(4) 0.087(6) -0.002(4) 0.013(5) 0.002(4)
C35 0.079(5) 0.039(4) 0.088(5) -0.002(4) 0.022(4) -0.007(3)
C36 0.061(4) 0.046(4) 0.085(5) -0.001(3) 0.027(4) 0.001(3)
N1 0.052(3) 0.029(2) 0.050(3) 0.003(2) 0.010(2) 0.001(2)
N2 0.043(3) 0.033(2) 0.044(3) 0.004(2) 0.004(2) -0.002(2)
N3 0.045(3) 0.049(3) 0.043(3) -0.002(2) 0.011(2) 0.001(2)
N4 0.047(3) 0.036(3) 0.045(3) -0.005(2) 0.001(2) 0.001(2)
N5 0.040(2) 0.033(2) 0.034(3) 0.002(2) -0.004(2) -0.0014(19)
N6 0.042(3) 0.030(2) 0.038(3) 0.001(2) -0.004(2) -0.0034(19)
N7 0.059(3) 0.037(2) 0.037(3) 0.008(2) -0.006(2) 0.001(2)
N8 0.056(3) 0.031(2) 0.037(2) 0.001(2) 0.000(2) 0.001(2)
F1 0.096(3) 0.070(2) 0.083(3) -0.035(2) 0.030(2) 0.000(2)
F2 0.062(2) 0.082(2) 0.084(3) -0.014(2) -0.0052(19) -0.0251(18)
F3 0.106(3) 0.061(2) 0.075(3) 0.0214(19) 0.009(2) 0.0375(19)
F4 0.091(3) 0.100(3) 0.073(3) 0.025(2) 0.033(2) -0.020(2)
F5 0.186(4) 0.110(3) 0.078(3) 0.034(3) 0.017(3) -0.043(3)
F6 0.127(3) 0.090(3) 0.061(2) 0.008(2) 0.013(2) -0.006(2)
F7 0.085(2) 0.076(2) 0.087(3) -0.020(2) 0.026(2) -0.0003(19)
F8 0.165(4) 0.055(2) 0.146(4) -0.027(3) 0.024(3) 0.018(2)
F9 0.054(2) 0.113(3) 0.122(3) -0.006(3) 0.005(2) 0.001(2)
F10 0.073(2) 0.142(3) 0.134(3) -0.027(3) 0.011(2) -0.053(3)
P1 0.0617(11) 0.0502(10) 0.0616(11) -0.0013(9) 0.0051(9) -0.0064(8)
Ir1 0.04008(11) 0.02779(9) 0.03694(11) 0.00044(12) 0.00064(8) -0.00164(11)
C16 0.057(4) 0.078(4) 0.053(4) -0.007(3) 0.019(3) -0.009(3)

loop_
_atom_type_symbol
_atom_type_description
_atom_type_scat_dispersion_real
_atom_type_scat_dispersion_imag
_atom_type_scat_source
C C 0.0033 0.0016 'International Tables Vol C Tables 4.2.6.8 and 6.1.1.4'
H H 0.0000 0.0000 'International Tables Vol C Tables 4.2.6.8 and 6.1.1.4'
N N 0.0061 0.0033 'International Tables Vol C Tables 4.2.6.8 and 6.1.1.4'
F F 0.0171 0.0103 'International Tables Vol C Tables 4.2.6.8 and 6.1.1.4'
P P 0.1023 0.0942 'International Tables Vol C Tables 4.2.6.8 and 6.1.1.4'
Ir Ir -1.4442 7.9887 'International Tables Vol C Tables 4.2.6.8 and 6.1.1.4'

loop_
_geom_angle_atom_site_label_1
_geom_angle_atom_site_label_2
_geom_angle_atom_site_label_3
_geom_angle
C2 C1 C6 117.3(5)
C2 C1 Ir1 128.4(4)
C6 C1 Ir1 114.3(4)
C1 C2 C3 119.8(5)
C1 C2 H2 120.1
C3 C2 H2 120.1
C4 C3 F2 117.6(5)
C4 C3 C2 123.6(5)
F2 C3 C2 118.7(5)
C3 C4 C5 116.6(5)
C3 C4 H4 121.7
C5 C4 H4 121.7
F1 C5 C6 119.5(6)
F1 C5 C4 118.9(5)
C6 C5 C4 121.6(6)
C5 C6 C1 121.0(5)
C5 C6 N1 123.6(5)
C1 C6 N1 115.2(4)
C8 C7 N1 108.3(5)
C8 C7 H7 125.9
N1 C7 H7 125.9
C7 C8 C9 106.0(5)
C7 C8 H8 127.0
C9 C8 H8 127.0
N2 C9 C8 110.5(5)
N2 C9 H9 124.7
C8 C9 H9 124.7
C15 C10 C11 116.1(5)
C15 C10 Ir1 114.3(3)
C11 C10 Ir1 129.6(4)
C12 C11 C10 120.5(5)
C12 C11 H11 119.7
C10 C11 H11 119.7
C13 C12 C11 123.5(5)
C13 C12 F3 117.8(5)
C11 C12 F3 118.7(6)
C12 C13 C14 116.4(5)
C12 C13 H13 121.8
C14 C13 H13 121.8
F4 C14 C15 120.2(5)
F4 C14 C13 118.4(5)
C15 C14 C13 121.4(5)
C14 C15 C10 122.0(5)
C14 C15 N3 122.7(5)
C10 C15 N3 115.2(4)
C16 C17 C18 106.4(5)
C16 C17 H17 126.8
C18 C17 H17 126.8
N4 C18 C17 110.1(5)
N4 C18 H18 125.0
C17 C18 H18 125.0
N5 C19 C20 122.2(5)
N5 C19 H19 118.9
C20 C19 H19 118.9
C21 C20 C19 119.5(5)
C21 C20 H20 120.3
C19 C20 H20 120.3
C22 C21 C20 119.0(5)
C22 C21 H21 120.5
C20 C21 H21 120.5
C23 C22 C21 119.4(5)
C23 C22 H22 120.3
C21 C22 H22 120.3
N5 C23 C22 121.9(4)
N5 C23 C24 111.9(4)
C22 C23 C24 126.3(4)
N6 C24 N8 108.4(4)
N6 C24 C23 120.7(4)
N8 C24 C23 130.9(4)
N7 C25 N6 112.7(4)
N7 C25 C26 123.2(4)
N6 C25 C26 124.0(4)
C27 C26 C31 118.9(5)
C27 C26 C25 120.8(5)
C31 C26 C25 120.3(5)
C28 C27 C26 120.5(5)
C28 C27 H27 119.8
C26 C27 H27 119.8
C27 C28 C29 120.8(6)
C27 C28 H28 119.6
C29 C28 H28 119.6
C30 C29 C28 118.8(6)
C30 C29 H29 120.6
C28 C29 H29 120.6
C31 C30 C29 121.4(6)
C31 C30 H30 119.3
C29 C30 H30 119.3
C32 C37 C36 121.6(5)
C32 C37 N8 117.6(5)
C36 C37 N8 120.8(5)
C30 C31 C26 119.6(5)
C30 C31 H31 120.2
C26 C31 H31 120.2
C37 C32 C33 118.0(5)
C37 C32 H32 121.0
C33 C32 H32 121.0
C34 C33 C32 121.2(6)
C34 C33 H33 119.4
C32 C33 H33 119.4
C35 C34 C33 119.3(6)
C35 C34 H34 120.3
C33 C34 H34 120.3
C34 C35 C36 121.0(6)
C34 C35 H35 119.5
C36 C35 H35 119.5
C37 C36 C35 118.8(5)
C37 C36 H36 120.6
C35 C36 H36 120.6
N2 N1 C7 109.1(4)
N2 N1 C6 114.8(4)
C7 N1 C6 136.0(5)
C9 N2 N1 106.1(4)
C9 N2 Ir1 138.7(4)
N1 N2 Ir1 114.9(3)
C16 N3 N4 109.1(4)
C16 N3 C15 135.6(5)
N4 N3 C15 115.2(4)
N3 N4 C18 106.1(4)
N3 N4 Ir1 114.9(3)
C18 N4 Ir1 138.9(4)
C19 N5 C23 118.0(4)
C19 N5 Ir1 124.8(3)
C23 N5 Ir1 117.2(3)
C24 N6 C25 105.0(4)
C24 N6 Ir1 113.5(3)
C25 N6 Ir1 140.0(3)
C25 N7 N8 103.5(4)
C24 N8 N7 110.4(4)
C24 N8 C37 129.8(4)
N7 N8 C37 119.5(4)
F5 P1 F10 91.3(2)
F5 P1 F8 91.6(2)
F10 P1 F8 90.1(2)
F5 P1 F6 178.2(2)
F10 P1 F6 90.1(2)
F8 P1 F6 89.5(2)
F5 P1 F9 90.1(2)
F10 P1 F9 178.3(2)
F8 P1 F9 90.9(2)
F6 P1 F9 88.5(2)
F5 P1 F7 89.9(2)
F10 P1 F7 90.2(2)
F8 P1 F7 178.5(2)
F6 P1 F7 89.02(19)
F9 P1 F7 88.70(19)
C10 Ir1 N4 80.26(19)
C10 Ir1 C1 87.01(17)
N4 Ir1 C1 93.60(18)
C10 Ir1 N2 93.49(18)
N4 Ir1 N2 171.35(15)
C1 Ir1 N2 80.02(19)
C10 Ir1 N6 170.76(17)
N4 Ir1 N6 93.08(16)
C1 Ir1 N6 99.87(16)
N2 Ir1 N6 93.77(14)
C10 Ir1 N5 97.43(16)
N4 Ir1 N5 89.55(14)
C1 Ir1 N5 174.94(17)
N2 Ir1 N5 97.23(15)
N6 Ir1 N5 75.98(14)
N3 C16 C17 108.3(5)
N3 C16 H16 125.8
C17 C16 H16 125.8

loop_
_geom_bond_atom_site_label_1
_geom_bond_atom_site_label_2
_geom_bond_distance
C1 C2 1.382(6)
C1 C6 1.404(6)
C1 Ir1 2.005(5)
C2 C3 1.385(6)
C2 H2 0.9300
C3 C4 1.365(7)
C3 F2 1.359(5)
C4 C5 1.376(7)
C4 H4 0.9300
C5 F1 1.350(6)
C5 C6 1.385(6)
C6 N1 1.418(6)
C7 C8 1.349(6)
C7 N1 1.356(6)
C7 H7 0.9300
C8 C9 1.386(7)
C8 H8 0.9300
C9 N2 1.325(5)
C9 H9 0.9300
C10 C15 1.392(6)
C10 C11 1.392(6)
C10 Ir1 2.004(5)
C11 C12 1.379(6)
C11 H11 0.9300
C12 C13 1.357(7)
C12 F3 1.368(5)
C13 C14 1.385(7)
C13 H13 0.9300
C14 F4 1.351(6)
C14 C15 1.377(6)
C15 N3 1.416(5)
C17 C16 1.344(6)
C17 C18 1.377(7)
C17 H17 0.9300
C18 N4 1.336(5)
C18 H18 0.9300
C19 N5 1.335(5)
C19 C20 1.379(6)
C19 H19 0.9300
C20 C21 1.368(6)
C20 H20 0.9300
C21 C22 1.368(6)
C21 H21 0.9300
C22 C23 1.377(5)
C22 H22 0.9300
C23 N5 1.356(5)
C23 C24 1.460(6)
C24 N6 1.334(5)
C24 N8 1.340(5)
C25 N7 1.321(5)
C25 N6 1.366(5)
C25 C26 1.466(6)
C26 C27 1.375(6)
C26 C31 1.383(6)
C27 C28 1.377(6)
C27 H27 0.9300
C28 C29 1.364(7)
C28 H28 0.9300
C29 C30 1.365(7)
C29 H29 0.9300
C30 C31 1.381(7)
C30 H30 0.9300
C37 C32 1.359(6)
C37 C36 1.366(6)
C37 N8 1.441(5)
C31 H31 0.9300
C32 C33 1.386(7)
C32 H32 0.9300
C33 C34 1.358(7)
C33 H33 0.9300
C34 C35 1.357(7)
C34 H34 0.9300
C35 C36 1.374(6)
C35 H35 0.9300
C36 H36 0.9300
N1 N2 1.372(5)
N2 Ir1 2.028(4)
N3 C16 1.354(6)
N3 N4 1.365(5)
N4 Ir1 2.018(4)
N5 Ir1 2.161(3)
N6 Ir1 2.145(4)
N7 N8 1.367(5)
F5 P1 1.560(4)
F6 P1 1.583(4)
F7 P1 1.584(3)
F8 P1 1.563(3)
F9 P1 1.583(3)
F10 P1 1.564(3)
C16 H16 0.9300

loop_
_geom_torsion_atom_site_label_1
_geom_torsion_atom_site_label_2
_geom_torsion_atom_site_label_3
_geom_torsion_atom_site_label_4
_geom_torsion
C6 C1 C2 C3 -0.7(7)
Ir1 C1 C2 C3 177.8(3)
C1 C2 C3 C4 2.3(8)
C1 C2 C3 F2 -177.7(4)
F2 C3 C4 C5 177.9(4)
C2 C3 C4 C5 -2.2(8)
C3 C4 C5 F1 -177.6(5)
C3 C4 C5 C6 0.4(8)
F1 C5 C6 C1 179.2(4)
C4 C5 C6 C1 1.1(8)
F1 C5 C6 N1 3.6(8)
C4 C5 C6 N1 -174.5(5)
C2 C1 C6 C5 -1.0(7)
Ir1 C1 C6 C5 -179.7(4)
C2 C1 C6 N1 175.0(4)
Ir1 C1 C6 N1 -3.7(5)
N1 C7 C8 C9 0.3(6)
C7 C8 C9 N2 0.1(6)
C15 C10 C11 C12 2.8(7)
Ir1 C10 C11 C12 -175.9(4)
C10 C11 C12 C13 -1.8(8)
C10 C11 C12 F3 177.4(4)
C11 C12 C13 C14 -0.3(8)
F3 C12 C13 C14 -179.6(4)
C12 C13 C14 F4 178.6(5)
C12 C13 C14 C15 1.3(8)
F4 C14 C15 C10 -177.5(4)
C13 C14 C15 C10 -0.3(8)
F4 C14 C15 N3 -0.4(7)
C13 C14 C15 N3 176.8(4)
C11 C10 C15 C14 -1.8(7)
Ir1 C10 C15 C14 177.1(4)
C11 C10 C15 N3 -179.0(4)
Ir1 C10 C15 N3 -0.2(5)
C16 C17 C18 N4 1.8(6)
N5 C19 C20 C21 -0.4(8)
C19 C20 C21 C22 0.4(8)
C20 C21 C22 C23 -0.1(8)
C21 C22 C23 N5 -0.1(7)
C21 C22 C23 C24 -179.5(5)
N5 C23 C24 N6 -6.2(7)
C22 C23 C24 N6 173.2(4)
N5 C23 C24 N8 172.3(5)
C22 C23 C24 N8 -8.3(9)
N7 C25 C26 C27 117.2(5)
N6 C25 C26 C27 -62.6(7)
N7 C25 C26 C31 -64.4(7)
N6 C25 C26 C31 115.8(5)
C31 C26 C27 C28 1.2(7)
C25 C26 C27 C28 179.6(4)
C26 C27 C28 C29 -1.0(8)
C27 C28 C29 C30 0.3(9)
C28 C29 C30 C31 0.1(9)
C29 C30 C31 C26 0.1(9)
C27 C26 C31 C30 -0.8(8)
C25 C26 C31 C30 -179.2(5)
C36 C37 C32 C33 -2.8(9)
N8 C37 C32 C33 177.5(5)
C37 C32 C33 C34 2.7(10)
C32 C33 C34 C35 -2.4(11)
C33 C34 C35 C36 2.1(10)
C32 C37 C36 C35 2.5(9)
N8 C37 C36 C35 -177.8(5)
C34 C35 C36 C37 -2.1(9)
C8 C7 N1 N2 -0.6(6)
C8 C7 N1 C6 175.4(5)
C5 C6 N1 N2 172.9(4)
C1 C6 N1 N2 -2.9(6)
C5 C6 N1 C7 -2.9(9)
C1 C6 N1 C7 -178.7(5)
C8 C9 N2 N1 -0.5(6)
C8 C9 N2 Ir1 173.5(4)
C7 N1 N2 C9 0.7(5)
C6 N1 N2 C9 -176.3(4)
C7 N1 N2 Ir1 -174.9(3)
C6 N1 N2 Ir1 8.1(5)
C14 C15 N3 C16 -0.8(8)
C10 C15 N3 C16 176.4(5)
C14 C15 N3 N4 -178.0(4)
C10 C15 N3 N4 -0.7(6)
C16 N3 N4 C18 0.2(5)
C15 N3 N4 C18 178.1(4)
C16 N3 N4 Ir1 -176.6(3)
C15 N3 N4 Ir1 1.3(5)
C17 C18 N4 N3 -1.2(6)
C17 C18 N4 Ir1 174.4(4)
C20 C19 N5 C23 0.1(7)
C20 C19 N5 Ir1 -179.1(4)
C22 C23 N5 C19 0.2(7)
C24 C23 N5 C19 179.6(4)
C22 C23 N5 Ir1 179.4(3)
C24 C23 N5 Ir1 -1.2(5)
N8 C24 N6 C25 0.2(5)
C23 C24 N6 C25 179.0(4)
N8 C24 N6 Ir1 -168.6(3)
C23 C24 N6 Ir1 10.3(6)
N7 C25 N6 C24 -0.1(6)
C26 C25 N6 C24 179.7(5)
N7 C25 N6 Ir1 163.7(4)
C26 C25 N6 Ir1 -16.5(8)
N6 C25 N7 N8 0.0(5)
C26 C25 N7 N8 -179.8(4)
N6 C24 N8 N7 -0.2(5)
C23 C24 N8 N7 -178.8(5)
N6 C24 N8 C37 173.5(5)
C23 C24 N8 C37 -5.1(9)
C25 N7 N8 C24 0.1(5)
C25 N7 N8 C37 -174.3(4)
C32 C37 N8 C24 -91.4(6)
C36 C37 N8 C24 88.9(6)
C32 C37 N8 N7 81.8(6)
C36 C37 N8 N7 -97.9(6)
C15 C10 Ir1 N4 0.7(3)
C11 C10 Ir1 N4 179.3(4)
C15 C10 Ir1 C1 -93.5(4)
C11 C10 Ir1 C1 85.1(4)
C15 C10 Ir1 N2 -173.3(3)
C11 C10 Ir1 N2 5.3(4)
C15 C10 Ir1 N6 45.0(12)
C11 C10 Ir1 N6 -136.4(9)
C15 C10 Ir1 N5 88.9(3)
C11 C10 Ir1 N5 -92.4(4)
N3 N4 Ir1 C10 -1.1(3)
C18 N4 Ir1 C10 -176.4(5)
N3 N4 Ir1 C1 85.3(3)
C18 N4 Ir1 C1 -90.1(5)
N3 N4 Ir1 N2 43.0(12)
C18 N4 Ir1 N2 -132.3(10)
N3 N4 Ir1 N6 -174.6(3)
C18 N4 Ir1 N6 10.0(5)
N3 N4 Ir1 N5 -98.7(3)
C18 N4 Ir1 N5 86.0(5)
C2 C1 Ir1 C10 93.6(4)
C6 C1 Ir1 C10 -87.9(4)
C2 C1 Ir1 N4 13.5(4)
C6 C1 Ir1 N4 -167.9(4)
C2 C1 Ir1 N2 -172.3(4)
C6 C1 Ir1 N2 6.2(3)
C2 C1 Ir1 N6 -80.2(4)
C6 C1 Ir1 N6 98.3(4)
C2 C1 Ir1 N5 -114.9(19)
C6 C1 Ir1 N5 64(2)
C9 N2 Ir1 C10 -95.1(5)
N1 N2 Ir1 C10 78.5(3)
C9 N2 Ir1 N4 -138.5(10)
N1 N2 Ir1 N4 35.1(12)
C9 N2 Ir1 C1 178.5(5)
N1 N2 Ir1 C1 -7.9(3)
C9 N2 Ir1 N6 79.2(5)
N1 N2 Ir1 N6 -107.2(3)
C9 N2 Ir1 N5 2.8(5)
N1 N2 Ir1 N5 176.4(3)
C24 N6 Ir1 C10 37.5(12)
C25 N6 Ir1 C10 -125.4(10)
C24 N6 Ir1 N4 81.1(3)
C25 N6 Ir1 N4 -81.9(5)
C24 N6 Ir1 C1 175.2(3)
C25 N6 Ir1 C1 12.3(5)
C24 N6 Ir1 N2 -104.2(3)
C25 N6 Ir1 N2 92.9(5)
C24 N6 Ir1 N5 -7.7(3)
C25 N6 Ir1 N5 -170.6(5)
C19 N5 Ir1 C10 10.5(4)
C23 N5 Ir1 C10 -168.6(3)
C19 N5 Ir1 N4 90.6(4)
C23 N5 Ir1 N4 -88.5(3)
C19 N5 Ir1 C1 -140.8(18)
C23 N5 Ir1 C1 40(2)
C19 N5 Ir1 N2 -84.0(4)
C23 N5 Ir1 N2 96.9(3)
C19 N5 Ir1 N6 -176.1(4)
C23 N5 Ir1 N6 4.8(3)
N4 N3 C16 C17 0.9(6)
C15 N3 C16 C17 -176.4(5)
C18 C17 C16 N3 -1.6(6)
